data_1543309
loop_
_publ_author_name
'Arteaga, Fernando Arteaga'
'Liu, Zijian'
'Brewitz, Lennart'
'Chen, Jianyang'
'Sun, Bo'
'Kumagai, Naoya'
'Shibasaki, Masakatsu'

_publ_section_title
;
 Direct Catalytic Asymmetric Mannich-Type Reaction of Alkylamides.
;
_journal_issue 10
_journal_name_full 'Organic letters'
_journal_page_first 2391
_journal_page_last 2394
_journal_paper_doi 10.1021/acs.orglett.6b00879
_journal_volume 18
_journal_year 2016
_chemical_absolute_configuration 'CHOOSE rm ad rmad syn or unk'
_chemical_formula_moiety 'C22 H26 F N3 O3'
_chemical_formula_sum 'C22 H26 F N3 O3'
_chemical_formula_weight 399.46
_space_group_crystal_system orthorhombic
_space_group_IT_number 19
_space_group_name_Hall 'P 2ac 2ab'
_space_group_name_H-M_alt 'P 21 21 21'
_symmetry_space_group_name_Hall 'P 2ac 2ab'
_symmetry_space_group_name_H-M 'P 21 21 21'
_atom_sites_solution_hydrogens geom
_atom_sites_solution_primary direct
_atom_sites_solution_secondary difmap
_cell_angle_alpha 90.0000
_cell_angle_beta 90.0000
_cell_angle_gamma 90.0000
_cell_formula_units_Z 8
_cell_length_a 9.11599(16)
_cell_length_b 13.3173(2)
_cell_length_c 34.5039(6)
_cell_measurement_reflns_used 39084
_cell_measurement_temperature 93
_cell_measurement_theta_max 68.26
_cell_measurement_theta_min 3.32
_cell_volume 4188.79(12)
_computing_cell_refinement 'RAPID AUTO'
_computing_data_collection 'RAPID AUTO (Rigaku, ????)'
_computing_data_reduction 'RAPID AUTO'
_computing_molecular_graphics 'CrystalStructure 4.2'
_computing_publication_material 'CrystalStructure 4.2 (Rigaku, 2015)'
_computing_structure_refinement 'SHELXL Version 2014/7 (Sheldrick, 2008)'
_computing_structure_solution 'SHELXT Version 2014/5 (Sheldrick, 2014)'
_diffrn_ambient_temperature 93
_diffrn_detector_area_resol_mean 10.000
_diffrn_measured_fraction_theta_full 1.000
_diffrn_measured_fraction_theta_max 0.999
_diffrn_measurement_device_type 'Rigaku R-AXIS RAPID'
_diffrn_measurement_method \w
_diffrn_radiation_type 'Cu K\a'
_diffrn_radiation_wavelength 1.54187
_diffrn_reflns_av_R_equivalents 0.0814
_diffrn_reflns_Laue_measured_fraction_full 1.000
_diffrn_reflns_Laue_measured_fraction_max 0.999
_diffrn_reflns_limit_h_max 10
_diffrn_reflns_limit_h_min -10
_diffrn_reflns_limit_k_max 15
_diffrn_reflns_limit_k_min -15
_diffrn_reflns_limit_l_max 41
_diffrn_reflns_limit_l_min -41
_diffrn_reflns_number 48679
_diffrn_reflns_point_group_measured_fraction_full 0.999
_diffrn_reflns_point_group_measured_fraction_max 0.999
_diffrn_reflns_theta_full 67.687
_diffrn_reflns_theta_max 68.248
_diffrn_reflns_theta_min 3.558
_diffrn_standards_number 0
_exptl_absorpt_coefficient_mu 0.751
_exptl_absorpt_correction_T_max 0.928
_exptl_absorpt_correction_T_min 0.478
_exptl_absorpt_correction_type multi-scan
_exptl_absorpt_process_details 'ABSCOR (Rigaku, 1995)'
_exptl_crystal_colour colorless
_exptl_crystal_density_diffrn 1.267
_exptl_crystal_density_method 'not measured'
_exptl_crystal_description block
_exptl_crystal_F_000 1696.00
_exptl_crystal_size_max 0.200
_exptl_crystal_size_mid 0.200
_exptl_crystal_size_min 0.100
_refine_diff_density_max 0.18
_refine_diff_density_min -0.23
_refine_ls_abs_structure_details
;
 Flack x determined using 2315 quotients [(I+)-(I-)]/[(I+)+(I-)]
 (Parsons, Flack and Wagner, Acta Cryst. B69 (2013) 249-259).
;
_refine_ls_abs_structure_Flack -0.01(7)
_refine_ls_extinction_method none
_refine_ls_goodness_of_fit_ref 0.971
_refine_ls_hydrogen_treatment constr
_refine_ls_number_parameters 523
_refine_ls_number_reflns 7641
_refine_ls_number_restraints 0
_refine_ls_R_factor_all 0.0510
_refine_ls_R_factor_gt 0.0410
_refine_ls_shift/su_max 0.000
_refine_ls_structure_factor_coef Fsqd
_refine_ls_weighting_details 'w = 1/[\s^2^(Fo^2^)+(0.0340P)^2^] where P=(Fo^2^+2Fc^2^)/3'
_refine_ls_weighting_scheme calc
_refine_ls_wR_factor_gt 0.0876
_refine_ls_wR_factor_ref 0.0938
_reflns_Friedel_coverage 0.772
_reflns_Friedel_fraction_full 0.999
_reflns_Friedel_fraction_max 0.999
_reflns_number_gt 6460
_reflns_number_total 7641
_reflns_threshold_expression F^2^>2.0\s(F^2^)
_cod_data_source_file ol6b00879_si_005.cif
_cod_data_source_block 160315Lennart
_cod_depositor_comments 'Adding full bibliography for 1543304--1543309.cif.'
_cod_original_cell_volume 4188.80(13)
_cod_database_code 1543309

loop_
_space_group_symop_id
_space_group_symop_operation_xyz
1 +X,+Y,+Z
2 1/2-X,-Y,1/2+Z
3 1/2+X,1/2-Y,-Z
4 -X,1/2+Y,1/2-Z

loop_
_atom_site_label
_atom_site_type_symbol
_atom_site_fract_x
_atom_site_fract_y
_atom_site_fract_z
_atom_site_U_iso_or_equiv
_atom_site_adp_type
_atom_site_occupancy
_atom_site_site_symmetry_order
_atom_site_calc_flag
_atom_site_refinement_flags_posn
_atom_site_refinement_flags_adp
F1 F 0.59144(18) 0.61884(12) 0.49944(5) 0.0459(5) Uani 1 1 d . .
F2 F -0.5685(2) 0.93495(16) 0.23545(6) 0.0722(7) Uani 1 1 d . .
O3 O 0.00924(19) 0.29535(14) 0.51561(5) 0.0336(5) Uani 1 1 d . .
O4 O -0.1442(2) 0.45995(13) 0.41067(5) 0.0308(4) Uani 1 1 d . .
O5 O 0.1851(2) 0.72392(13) 0.34647(5) 0.0327(5) Uani 1 1 d . .
O6 O -0.0558(2) 0.60197(14) 0.25233(5) 0.0394(5) Uani 1 1 d . .
O7 O 0.1921(2) 0.88499(15) 0.32379(5) 0.0365(5) Uani 1 1 d . .
O59 O -0.1137(2) 0.61526(14) 0.43733(5) 0.0346(5) Uani 1 1 d . .
N8 N 0.1692(2) 0.35162(16) 0.55997(6) 0.0265(5) Uani 1 1 d . .
N10 N -0.0636(3) 0.47220(17) 0.47061(6) 0.0326(6) Uani 1 1 d . .
H10 H -0.0666 0.4062 0.4700 0.039 Uiso 1 1 calc R U
N11 N -0.1374(3) 0.79255(17) 0.15396(6) 0.0323(6) Uani 1 1 d . .
N12 N -0.1799(2) 0.66205(17) 0.20158(6) 0.0304(5) Uani 1 1 d . .
N13 N 0.1582(2) 0.48047(18) 0.60922(6) 0.0343(6) Uani 1 1 d . .
N14 N 0.0505(3) 0.76453(18) 0.29597(6) 0.0426(7) Uani 1 1 d . .
H14 H 0.0058 0.7072 0.3005 0.051 Uiso 1 1 calc R U
C15 C -0.1081(3) 0.5240(2) 0.43927(8) 0.0283(6) Uani 1 1 d . .
C16 C 0.3775(3) 0.3850(2) 0.59509(7) 0.0297(6) Uani 1 1 d . .
C17 C 0.0438(3) 0.3619(2) 0.53881(7) 0.0293(6) Uani 1 1 d . .
C18 C 0.2526(3) 0.4824(2) 0.48696(7) 0.0317(7) Uani 1 1 d . .
H18 H 0.2192 0.4208 0.4762 0.038 Uiso 1 1 calc R U
C19 C -0.3600(3) 0.6944(2) 0.15689(8) 0.0334(7) Uani 1 1 d . .
C20 C 0.2320(3) 0.4123(2) 0.58943(7) 0.0274(6) Uani 1 1 d . .
C21 C -0.0624(3) 0.6648(2) 0.22649(8) 0.0354(7) Uani 1 1 d . .
C22 C -0.0457(3) 0.4580(2) 0.54160(7) 0.0306(6) Uani 1 1 d . .
H22 H -0.0141 0.4959 0.5652 0.037 Uiso 1 1 calc R U
C23 C 0.2018(3) 0.6398(2) 0.51772(7) 0.0348(7) Uani 1 1 d . .
H23 H 0.1338 0.6862 0.5285 0.042 Uiso 1 1 calc R U
C24 C -0.0108(3) 0.5219(2) 0.50521(7) 0.0312(7) Uani 1 1 d . .
H24 H -0.0664 0.5862 0.5078 0.037 Uiso 1 1 calc R U
C25 C -0.2545(4) 0.8105(2) 0.27775(8) 0.0425(8) Uani 1 1 d . .
H25 H -0.2337 0.7603 0.2966 0.051 Uiso 1 1 calc R U
C26 C 0.1475(3) 0.7991(2) 0.32224(7) 0.0321(7) Uani 1 1 d . .
C27 C 0.1517(3) 0.5488(2) 0.50287(7) 0.0316(6) Uani 1 1 d . .
C28 C 0.3823(3) 0.5086(2) 0.64427(8) 0.0368(7) Uani 1 1 d . .
H28 H 0.4325 0.5451 0.6639 0.044 Uiso 1 1 calc R U
C29 C 0.4454(3) 0.5954(2) 0.50121(8) 0.0356(7) Uani 1 1 d . .
C30 C -0.2206(3) 0.7227(2) 0.16976(7) 0.0296(6) Uani 1 1 d . .
C31 C -0.3002(3) 0.5917(2) 0.21140(8) 0.0369(7) Uani 1 1 d . .
H31A H -0.3419 0.6078 0.2372 0.044 Uiso 1 1 calc R U
H31B H -0.2642 0.5216 0.2117 0.044 Uiso 1 1 calc R U
C32 C 0.4195(3) 0.3022(2) 0.56791(8) 0.0356(7) Uani 1 1 d . .
H32A H 0.4659 0.2458 0.5821 0.043 Uiso 1 1 calc R U
H32B H 0.4881 0.3266 0.5478 0.043 Uiso 1 1 calc R U
C33 C 0.0468(3) 0.7498(2) 0.22454(8) 0.0358(7) Uani 1 1 d . .
H33 H 0.0286 0.7893 0.2004 0.043 Uiso 1 1 calc R U
C34 C -0.2110(3) 0.4963(2) 0.37436(7) 0.0312(7) Uani 1 1 d . .
C35 C 0.2724(3) 0.2700(2) 0.54997(8) 0.0313(7) Uani 1 1 d . .
H35A H 0.2813 0.2628 0.5215 0.038 Uiso 1 1 calc R U
H35B H 0.2391 0.2053 0.5610 0.038 Uiso 1 1 calc R U
C36 C 0.3502(3) 0.6636(2) 0.51700(8) 0.0382(7) Uani 1 1 d . .
H36 H 0.3848 0.7255 0.5272 0.046 Uiso 1 1 calc R U
C37 C 0.4545(3) 0.4355(2) 0.62332(7) 0.0337(7) Uani 1 1 d . .
H37 H 0.5546 0.4205 0.6282 0.040 Uiso 1 1 calc R U
C38 C -0.4182(3) 0.7453(2) 0.12623(8) 0.0408(8) Uani 1 1 d . .
H38 H -0.5126 0.7288 0.1165 0.049 Uiso 1 1 calc R U
C39 C -0.1981(3) 0.8418(2) 0.12400(8) 0.0364(7) Uani 1 1 d . .
H39 H -0.1425 0.8936 0.1121 0.044 Uiso 1 1 calc R U
C40 C 0.4013(3) 0.5045(2) 0.48646(8) 0.0347(7) Uani 1 1 d . .
H40 H 0.4705 0.4582 0.4762 0.042 Uiso 1 1 calc R U
C41 C -0.2093(3) 0.4333(2) 0.54519(8) 0.0370(7) Uani 1 1 d . .
H41A H -0.2656 0.4958 0.5470 0.044 Uiso 1 1 calc R U
H41B H -0.2410 0.3953 0.5223 0.044 Uiso 1 1 calc R U
H41C H -0.2258 0.3930 0.5685 0.044 Uiso 1 1 calc R U
C42 C 0.2605(3) 0.7458(2) 0.38314(7) 0.0332(7) Uani 1 1 d . .
C43 C -0.3358(3) 0.8221(2) 0.10951(8) 0.0404(8) Uani 1 1 d . .
H43 H -0.3740 0.8601 0.0885 0.049 Uiso 1 1 calc R U
C44 C -0.1049(3) 0.5632(2) 0.35287(8) 0.0453(8) Uani 1 1 d . .
H44A H -0.1506 0.5869 0.3288 0.054 Uiso 1 1 calc R U
H44B H -0.0796 0.6210 0.3691 0.054 Uiso 1 1 calc R U
H44C H -0.0158 0.5253 0.3467 0.054 Uiso 1 1 calc R U
C45 C 0.2372(3) 0.5284(2) 0.63659(8) 0.0387(7) Uani 1 1 d . .
H45 H 0.1897 0.5788 0.6515 0.046 Uiso 1 1 calc R U
C46 C -0.1405(4) 0.8551(2) 0.25786(8) 0.0366(7) Uani 1 1 d . .
C47 C 0.2697(3) 0.6427(2) 0.40142(8) 0.0370(7) Uani 1 1 d . .
H47A H 0.3190 0.6477 0.4266 0.044 Uiso 1 1 calc R U
H47B H 0.1706 0.6158 0.4051 0.044 Uiso 1 1 calc R U
H47C H 0.3256 0.5978 0.3844 0.044 Uiso 1 1 calc R U
C48 C -0.4151(3) 0.6062(2) 0.17964(9) 0.0457(8) Uani 1 1 d . .
H48A H -0.4224 0.5457 0.1631 0.055 Uiso 1 1 calc R U
H48B H -0.5127 0.6205 0.1910 0.055 Uiso 1 1 calc R U
C49 C -0.3548(3) 0.5473(3) 0.38317(9) 0.0503(9) Uani 1 1 d . .
H49A H -0.3990 0.5713 0.3590 0.060 Uiso 1 1 calc R U
H49B H -0.4212 0.4994 0.3957 0.060 Uiso 1 1 calc R U
H49C H -0.3375 0.6043 0.4005 0.060 Uiso 1 1 calc R U
C50 C -0.1729(4) 0.9306(2) 0.23109(8) 0.0426(8) Uani 1 1 d . .
H50 H -0.0953 0.9637 0.2179 0.051 Uiso 1 1 calc R U
C51 C 0.0168(3) 0.8183(2) 0.26030(7) 0.0382(8) Uani 1 1 d . .
H51 H 0.0832 0.8779 0.2586 0.046 Uiso 1 1 calc R U
C52 C -0.2353(3) 0.3992(2) 0.35238(8) 0.0417(8) Uani 1 1 d . .
H52A H -0.2802 0.4139 0.3272 0.050 Uiso 1 1 calc R U
H52B H -0.1409 0.3655 0.3484 0.050 Uiso 1 1 calc R U
H52C H -0.3004 0.3553 0.3673 0.050 Uiso 1 1 calc R U
C53 C -0.3995(4) 0.8377(3) 0.27071(9) 0.0507(9) Uani 1 1 d . .
H53 H -0.4777 0.8071 0.2845 0.061 Uiso 1 1 calc R U
C54 C 0.2033(3) 0.7086(3) 0.22337(9) 0.0476(8) Uani 1 1 d . .
H54A H 0.2730 0.7645 0.2221 0.057 Uiso 1 1 calc R U
H54B H 0.2219 0.6690 0.2468 0.057 Uiso 1 1 calc R U
H54C H 0.2152 0.6658 0.2005 0.057 Uiso 1 1 calc R U
C55 C -0.3175(4) 0.9578(2) 0.22363(9) 0.0505(9) Uani 1 1 d . .
H55 H -0.3400 1.0087 0.2053 0.061 Uiso 1 1 calc R U
C56 C -0.4263(4) 0.9094(3) 0.24347(10) 0.0521(9) Uani 1 1 d . .
C57 C 0.4125(3) 0.7866(3) 0.37496(9) 0.0521(9) Uani 1 1 d . .
H57A H 0.4623 0.8010 0.3995 0.063 Uiso 1 1 calc R U
H57B H 0.4690 0.7367 0.3604 0.063 Uiso 1 1 calc R U
H57C H 0.4045 0.8484 0.3597 0.063 Uiso 1 1 calc R U
C58 C 0.1672(4) 0.8143(2) 0.40745(8) 0.0543(9) Uani 1 1 d . .
H58A H 0.2177 0.8288 0.4319 0.065 Uiso 1 1 calc R U
H58B H 0.1499 0.8772 0.3934 0.065 Uiso 1 1 calc R U
H58C H 0.0730 0.7817 0.4129 0.065 Uiso 1 1 calc R U

loop_
_atom_site_aniso_label
_atom_site_aniso_U_11
_atom_site_aniso_U_22
_atom_site_aniso_U_33
_atom_site_aniso_U_23
_atom_site_aniso_U_13
_atom_site_aniso_U_12
F1 0.0378(11) 0.0496(10) 0.0503(10) 0.0038(9) -0.0066(8) -0.0117(9)
F2 0.0540(13) 0.0829(16) 0.0796(14) -0.0329(12) -0.0123(11) 0.0280(12)
O3 0.0320(11) 0.0341(11) 0.0345(10) -0.0046(9) -0.0049(8) 0.0013(9)
O4 0.0341(11) 0.0326(11) 0.0257(9) -0.0009(8) -0.0049(8) -0.0004(9)
O5 0.0358(12) 0.0339(11) 0.0284(10) 0.0053(8) -0.0064(8) -0.0026(9)
O6 0.0421(12) 0.0394(12) 0.0369(11) 0.0065(10) -0.0042(10) -0.0027(11)
O7 0.0368(12) 0.0371(12) 0.0357(11) 0.0035(9) -0.0051(9) -0.0059(10)
O59 0.0376(12) 0.0284(10) 0.0378(11) -0.0012(9) -0.0042(9) 0.0015(10)
N8 0.0218(12) 0.0285(13) 0.0294(11) -0.0022(10) -0.0015(9) 0.0041(10)
N10 0.0383(14) 0.0266(13) 0.0327(12) -0.0020(10) -0.0085(11) 0.0006(12)
N11 0.0287(13) 0.0377(14) 0.0303(12) 0.0002(11) -0.0039(10) 0.0021(12)
N12 0.0212(13) 0.0371(14) 0.0331(12) -0.0002(11) 0.0003(10) -0.0017(11)
N13 0.0278(13) 0.0430(14) 0.0321(12) -0.0084(11) 0.0005(10) 0.0002(12)
N14 0.0505(16) 0.0418(15) 0.0355(13) 0.0129(12) -0.0181(12) -0.0206(13)
C15 0.0207(15) 0.0317(16) 0.0325(15) -0.0017(13) 0.0022(11) -0.0006(13)
C16 0.0266(15) 0.0309(16) 0.0317(15) 0.0020(12) -0.0004(11) 0.0034(13)
C17 0.0269(16) 0.0357(17) 0.0254(14) 0.0001(13) 0.0013(11) -0.0011(13)
C18 0.0356(17) 0.0306(16) 0.0289(14) 0.0013(13) -0.0019(12) -0.0027(14)
C19 0.0274(16) 0.0328(16) 0.0400(16) -0.0074(14) -0.0015(13) -0.0001(14)
C20 0.0261(15) 0.0302(15) 0.0260(13) 0.0027(12) -0.0008(11) -0.0019(13)
C21 0.0295(16) 0.0473(19) 0.0294(15) -0.0009(14) 0.0007(13) 0.0020(15)
C22 0.0286(16) 0.0322(16) 0.0310(14) -0.0031(12) -0.0019(12) 0.0051(14)
C23 0.0409(18) 0.0301(16) 0.0335(15) -0.0021(13) -0.0061(13) -0.0015(14)
C24 0.0340(17) 0.0276(15) 0.0319(14) -0.0055(13) -0.0080(12) 0.0023(13)
C25 0.047(2) 0.047(2) 0.0328(16) -0.0081(15) -0.0034(14) -0.0036(18)
C26 0.0285(16) 0.0399(18) 0.0278(14) 0.0041(13) -0.0005(12) -0.0020(15)
C27 0.0365(17) 0.0324(15) 0.0258(14) 0.0012(12) -0.0033(12) 0.0000(14)
C28 0.0356(18) 0.0391(18) 0.0357(16) -0.0055(14) -0.0029(13) -0.0048(15)
C29 0.0342(17) 0.0382(17) 0.0345(16) 0.0078(14) -0.0089(13) -0.0091(15)
C30 0.0245(15) 0.0360(17) 0.0282(14) -0.0062(12) 0.0004(11) 0.0036(14)
C31 0.0299(17) 0.0387(17) 0.0421(16) -0.0035(14) 0.0019(13) -0.0051(15)
C32 0.0271(16) 0.0390(17) 0.0406(16) -0.0034(14) -0.0028(13) 0.0058(15)
C33 0.0296(17) 0.0445(18) 0.0331(15) 0.0091(14) -0.0034(13) -0.0064(15)
C34 0.0272(15) 0.0379(17) 0.0284(14) 0.0012(13) -0.0057(12) 0.0022(14)
C35 0.0271(16) 0.0332(16) 0.0336(15) -0.0020(12) 0.0003(12) 0.0039(14)
C36 0.0444(19) 0.0317(17) 0.0386(16) 0.0004(14) -0.0103(14) -0.0043(16)
C37 0.0247(15) 0.0393(17) 0.0370(15) 0.0015(14) -0.0041(13) -0.0031(14)
C38 0.0285(17) 0.0463(19) 0.0474(18) -0.0100(16) -0.0106(14) 0.0043(15)
C39 0.0333(17) 0.0415(18) 0.0344(15) 0.0005(14) -0.0005(13) 0.0034(14)
C40 0.0375(18) 0.0355(17) 0.0311(15) 0.0010(14) -0.0002(13) -0.0014(14)
C41 0.0317(17) 0.0383(18) 0.0410(16) -0.0007(14) 0.0002(13) 0.0067(14)
C42 0.0319(17) 0.0394(17) 0.0284(14) 0.0021(13) -0.0078(12) -0.0010(14)
C43 0.0385(19) 0.0453(19) 0.0376(16) -0.0032(15) -0.0093(14) 0.0092(16)
C44 0.046(2) 0.057(2) 0.0326(16) 0.0053(15) -0.0034(14) -0.0100(17)
C45 0.0328(17) 0.0440(19) 0.0393(16) -0.0135(14) -0.0002(13) 0.0000(16)
C46 0.0454(19) 0.0337(17) 0.0307(15) -0.0049(13) -0.0073(14) -0.0062(15)
C47 0.0333(17) 0.0429(18) 0.0347(15) 0.0099(14) -0.0048(13) -0.0012(15)
C48 0.0315(18) 0.047(2) 0.059(2) 0.0036(17) -0.0059(15) -0.0087(16)
C49 0.0334(18) 0.070(2) 0.0481(19) -0.0078(18) -0.0100(15) 0.0169(18)
C50 0.051(2) 0.0360(18) 0.0414(17) -0.0049(15) -0.0089(15) 0.0008(16)
C51 0.0421(19) 0.0417(19) 0.0308(15) 0.0114(14) -0.0121(14) -0.0127(16)
C52 0.0418(19) 0.0490(19) 0.0344(16) -0.0073(14) -0.0067(13) 0.0022(17)
C53 0.046(2) 0.061(2) 0.0449(19) -0.0200(18) 0.0025(16) 0.0000(19)
C54 0.0342(18) 0.057(2) 0.0520(19) 0.0140(17) -0.0085(15) -0.0029(17)
C55 0.062(3) 0.0382(19) 0.051(2) -0.0117(16) -0.0166(18) 0.0121(19)
C56 0.044(2) 0.059(2) 0.054(2) -0.0242(19) -0.0106(17) 0.015(2)
C57 0.0369(19) 0.055(2) 0.064(2) 0.0224(18) -0.0172(16) -0.0117(17)
C58 0.074(3) 0.057(2) 0.0323(17) -0.0032(16) -0.0037(17) 0.016(2)

loop_
_atom_type_symbol
_atom_type_description
_atom_type_scat_dispersion_real
_atom_type_scat_dispersion_imag
_atom_type_scat_source
C C 0.0181 0.0091
;
International Tables for Crystallography
(Vol. C, Tables 4.2.6.8 and 6.1.1.4)
;
H H 0.0000 0.0000
;
International Tables for Crystallography
(Vol. C, Table 6.1.1.4)
;
F F 0.0727 0.0534
;
International Tables for Crystallography
(Vol. C, Tables 4.2.6.8 and 6.1.1.4)
;
N N 0.0311 0.0180
;
International Tables for Crystallography
(Vol. C, Tables 4.2.6.8 and 6.1.1.4)
;
O O 0.0492 0.0322
;
International Tables for Crystallography
(Vol. C, Tables 4.2.6.8 and 6.1.1.4)
;

loop_
_geom_angle_atom_site_label_1
_geom_angle_atom_site_label_2
_geom_angle_atom_site_label_3
_geom_angle
C15 O4 C34 121.1(2)
C26 O5 C42 120.4(2)
C17 N8 C20 131.6(2)
C17 N8 C35 118.9(2)
C20 N8 C35 109.2(2)
C15 N10 C24 121.9(2)
C15 N10 H10 119.0
C24 N10 H10 119.0
C30 N11 C39 115.2(2)
C21 N12 C30 132.5(2)
C21 N12 C31 116.8(2)
C30 N12 C31 110.2(2)
C20 N13 C45 114.5(2)
C26 N14 C51 122.7(2)
C26 N14 H14 118.7
C51 N14 H14 118.7
O59 C15 O4 125.6(3)
O59 C15 N10 124.6(3)
O4 C15 N10 109.8(2)
C37 C16 C20 117.3(3)
C37 C16 C32 132.3(3)
C20 C16 C32 110.4(2)
O3 C17 N8 119.2(3)
O3 C17 C22 120.6(2)
N8 C17 C22 120.1(2)
C40 C18 C27 121.1(3)
C40 C18 H18 119.4
C27 C18 H18 119.4
C38 C19 C30 117.7(3)
C38 C19 C48 131.7(3)
C30 C19 C48 110.5(3)
N13 C20 C16 126.4(3)
N13 C20 N8 123.8(2)
C16 C20 N8 109.7(2)
O6 C21 N12 118.4(3)
O6 C21 C33 120.8(3)
N12 C21 C33 120.4(3)
C17 C22 C41 110.3(2)
C17 C22 C24 107.5(2)
C41 C22 C24 112.5(2)
C17 C22 H22 108.8
C41 C22 H22 108.8
C24 C22 H22 108.8
C36 C23 C27 120.7(3)
C36 C23 H23 119.6
C27 C23 H23 119.6
N10 C24 C27 112.7(2)
N10 C24 C22 110.4(2)
C27 C24 C22 111.8(2)
N10 C24 H24 107.2
C27 C24 H24 107.2
C22 C24 H24 107.2
C46 C25 C53 121.1(3)
C46 C25 H25 119.5
C53 C25 H25 119.5
O7 C26 N14 124.8(3)
O7 C26 O5 125.9(3)
N14 C26 O5 109.3(2)
C18 C27 C23 118.8(3)
C18 C27 C24 121.0(2)
C23 C27 C24 120.2(3)
C45 C28 C37 119.6(3)
C45 C28 H28 120.2
C37 C28 H28 120.2
C36 C29 F1 118.9(3)
C36 C29 C40 123.2(3)
F1 C29 C40 117.9(3)
N11 C30 C19 125.6(3)
N11 C30 N12 125.0(2)
C19 C30 N12 109.3(3)
N12 C31 C48 105.3(2)
N12 C31 H31A 110.7
C48 C31 H31A 110.7
N12 C31 H31B 110.7
C48 C31 H31B 110.7
H31A C31 H31B 108.8
C16 C32 C35 103.5(2)
C16 C32 H32A 111.1
C35 C32 H32A 111.1
C16 C32 H32B 111.1
C35 C32 H32B 111.1
H32A C32 H32B 109.0
C21 C33 C54 110.3(2)
C21 C33 C51 106.7(2)
C54 C33 C51 113.3(2)
C21 C33 H33 108.8
C54 C33 H33 108.8
C51 C33 H33 108.8
O4 C34 C49 109.6(2)
O4 C34 C44 110.2(2)
C49 C34 C44 112.9(2)
O4 C34 C52 101.9(2)
C49 C34 C52 111.0(2)
C44 C34 C52 110.6(2)
N8 C35 C32 104.8(2)
N8 C35 H35A 110.8
C32 C35 H35A 110.8
N8 C35 H35B 110.8
C32 C35 H35B 110.8
H35A C35 H35B 108.9
C29 C36 C23 118.2(3)
C29 C36 H36 120.9
C23 C36 H36 120.9
C16 C37 C28 118.2(3)
C16 C37 H37 120.9
C28 C37 H37 120.9
C19 C38 C43 118.5(3)
C19 C38 H38 120.8
C43 C38 H38 120.8
N11 C39 C43 124.2(3)
N11 C39 H39 117.9
C43 C39 H39 117.9
C29 C40 C18 117.9(3)
C29 C40 H40 121.0
C18 C40 H40 121.0
C22 C41 H41A 109.5
C22 C41 H41B 109.5
H41A C41 H41B 109.5
C22 C41 H41C 109.5
H41A C41 H41C 109.5
H41B C41 H41C 109.5
O5 C42 C58 109.6(2)
O5 C42 C47 101.9(2)
C58 C42 C47 110.5(2)
O5 C42 C57 109.8(2)
C58 C42 C57 113.8(3)
C47 C42 C57 110.6(2)
C39 C43 C38 118.7(3)
C39 C43 H43 120.6
C38 C43 H43 120.6
C34 C44 H44A 109.5
C34 C44 H44B 109.5
H44A C44 H44B 109.5
C34 C44 H44C 109.5
H44A C44 H44C 109.5
H44B C44 H44C 109.5
N13 C45 C28 124.0(3)
N13 C45 H45 118.0
C28 C45 H45 118.0
C25 C46 C50 118.7(3)
C25 C46 C51 123.0(3)
C50 C46 C51 118.0(3)
C42 C47 H47A 109.5
C42 C47 H47B 109.5
H47A C47 H47B 109.5
C42 C47 H47C 109.5
H47A C47 H47C 109.5
H47B C47 H47C 109.5
C19 C48 C31 104.2(2)
C19 C48 H48A 110.9
C31 C48 H48A 110.9
C19 C48 H48B 110.9
C31 C48 H48B 110.9
H48A C48 H48B 108.9
C34 C49 H49A 109.5
C34 C49 H49B 109.5
H49A C49 H49B 109.5
C34 C49 H49C 109.5
H49A C49 H49C 109.5
H49B C49 H49C 109.5
C55 C50 C46 120.7(3)
C55 C50 H50 119.7
C46 C50 H50 119.7
N14 C51 C46 113.9(2)
N14 C51 C33 110.1(2)
C46 C51 C33 108.1(2)
N14 C51 H51 108.2
C46 C51 H51 108.2
C33 C51 H51 108.2
C34 C52 H52A 109.5
C34 C52 H52B 109.5
H52A C52 H52B 109.5
C34 C52 H52C 109.5
H52A C52 H52C 109.5
H52B C52 H52C 109.5
C56 C53 C25 118.3(3)
C56 C53 H53 120.9
C25 C53 H53 120.9
C33 C54 H54A 109.5
C33 C54 H54B 109.5
H54A C54 H54B 109.5
C33 C54 H54C 109.5
H54A C54 H54C 109.5
H54B C54 H54C 109.5
C56 C55 C50 118.2(3)
C56 C55 H55 120.9
C50 C55 H55 120.9
C53 C56 C55 123.1(3)
C53 C56 F2 118.9(4)
C55 C56 F2 118.0(3)
C42 C57 H57A 109.5
C42 C57 H57B 109.5
H57A C57 H57B 109.5
C42 C57 H57C 109.5
H57A C57 H57C 109.5
H57B C57 H57C 109.5
C42 C58 H58A 109.5
C42 C58 H58B 109.5
H58A C58 H58B 109.5
C42 C58 H58C 109.5
H58A C58 H58C 109.5
H58B C58 H58C 109.5

loop_
_geom_bond_atom_site_label_1
_geom_bond_atom_site_label_2
_geom_bond_distance
F1 C29 1.369(3)
F2 C56 1.369(4)
O3 C17 1.235(3)
O4 C15 1.345(3)
O4 C34 1.475(3)
O5 C26 1.348(3)
O5 C42 1.469(3)
O6 C21 1.224(3)
O7 C26 1.216(3)
O59 C15 1.218(3)
N8 C17 1.364(3)
N8 C20 1.419(3)
N8 C35 1.478(3)
N10 C15 1.345(3)
N10 C24 1.447(3)
N10 H10 0.8800
N11 C30 1.318(3)
N11 C39 1.344(3)
N12 C21 1.374(3)
N12 C30 1.413(3)
N12 C31 1.482(3)
N13 C20 1.321(3)
N13 C45 1.348(3)
N14 C26 1.347(3)
N14 C51 1.457(3)
N14 H14 0.8800
C16 C37 1.376(3)
C16 C20 1.388(4)
C16 C32 1.498(4)
C17 C22 1.520(4)
C18 C40 1.388(4)
C18 C27 1.389(4)
C18 H18 0.9500
C19 C38 1.364(4)
C19 C30 1.398(4)
C19 C48 1.499(4)
C21 C33 1.509(4)
C22 C41 1.532(4)
C22 C24 1.550(4)
C22 H22 1.0000
C23 C36 1.390(4)
C23 C27 1.394(4)
C23 H23 0.9500
C24 C27 1.526(4)
C24 H24 1.0000
C25 C46 1.380(4)
C25 C53 1.392(4)
C25 H25 0.9500
C28 C45 1.374(4)
C28 C37 1.380(4)
C28 H28 0.9500
C29 C36 1.369(4)
C29 C40 1.373(4)
C31 C48 1.528(4)
C31 H31A 0.9900
C31 H31B 0.9900
C32 C35 1.538(4)
C32 H32A 0.9900
C32 H32B 0.9900
C33 C54 1.528(4)
C33 C51 1.559(4)
C33 H33 1.0000
C34 C49 1.507(4)
C34 C44 1.510(4)
C34 C52 1.515(4)
C35 H35A 0.9900
C35 H35B 0.9900
C36 H36 0.9500
C37 H37 0.9500
C38 C43 1.393(4)
C38 H38 0.9500
C39 C43 1.377(4)
C39 H39 0.9500
C40 H40 0.9500
C41 H41A 0.9800
C41 H41B 0.9800
C41 H41C 0.9800
C42 C58 1.504(4)
C42 C47 1.513(4)
C42 C57 1.515(4)
C43 H43 0.9500
C44 H44A 0.9800
C44 H44B 0.9800
C44 H44C 0.9800
C45 H45 0.9500
C46 C50 1.397(4)
C46 C51 1.518(4)
C47 H47A 0.9800
C47 H47B 0.9800
C47 H47C 0.9800
C48 H48A 0.9900
C48 H48B 0.9900
C49 H49A 0.9800
C49 H49B 0.9800
C49 H49C 0.9800
C50 C55 1.391(4)
C50 H50 0.9500
C51 H51 1.0000
C52 H52A 0.9800
C52 H52B 0.9800
C52 H52C 0.9800
C53 C56 1.362(5)
C53 H53 0.9500
C54 H54A 0.9800
C54 H54B 0.9800
C54 H54C 0.9800
C55 C56 1.367(5)
C55 H55 0.9500
C57 H57A 0.9800
C57 H57B 0.9800
C57 H57C 0.9800
C58 H58A 0.9800
C58 H58B 0.9800
C58 H58C 0.9800

loop_
_geom_hbond_atom_site_label_D
_geom_hbond_atom_site_label_H
_geom_hbond_atom_site_label_A
_geom_hbond_distance_DA
_geom_hbond_distance_DH
_geom_hbond_distance_HA
_geom_hbond_angle_DHA
_geom_hbond_publ_flag
N10 H10 O3 2.898(3) 0.880 2.264 128.8 no
N14 H14 O6 2.809(3) 0.880 2.246 121.6 no

loop_
_geom_torsion_atom_site_label_1
_geom_torsion_atom_site_label_2
_geom_torsion_atom_site_label_3
_geom_torsion_atom_site_label_4
_geom_torsion
C34 O4 C15 O59 -6.7(4)
C34 O4 C15 N10 173.7(2)
C24 N10 C15 O59 -2.8(4)
C24 N10 C15 O4 176.8(2)
C20 N8 C17 O3 -176.8(2)
C35 N8 C17 O3 10.1(4)
C20 N8 C17 C22 7.9(4)
C35 N8 C17 C22 -165.3(2)
C45 N13 C20 C16 1.9(4)
C45 N13 C20 N8 178.5(2)
C37 C16 C20 N13 -1.9(4)
C32 C16 C20 N13 177.8(3)
C37 C16 C20 N8 -178.9(2)
C32 C16 C20 N8 0.8(3)
C17 N8 C20 N13 18.3(4)
C35 N8 C20 N13 -168.0(2)
C17 N8 C20 C16 -164.6(3)
C35 N8 C20 C16 9.1(3)
C30 N12 C21 O6 179.1(2)
C31 N12 C21 O6 8.3(4)
C30 N12 C21 C33 5.5(4)
C31 N12 C21 C33 -165.3(2)
O3 C17 C22 C41 49.4(3)
N8 C17 C22 C41 -135.4(3)
O3 C17 C22 C24 -73.6(3)
N8 C17 C22 C24 101.6(3)
C15 N10 C24 C27 -84.5(3)
C15 N10 C24 C22 149.6(2)
C17 C22 C24 N10 66.0(3)
C41 C22 C24 N10 -55.6(3)
C17 C22 C24 C27 -60.4(3)
C41 C22 C24 C27 178.0(2)
C51 N14 C26 O7 16.7(5)
C51 N14 C26 O5 -164.0(2)
C42 O5 C26 O7 14.1(4)
C42 O5 C26 N14 -165.2(2)
C40 C18 C27 C23 1.4(4)
C40 C18 C27 C24 -176.9(2)
C36 C23 C27 C18 -0.6(4)
C36 C23 C27 C24 177.7(2)
N10 C24 C27 C18 -41.2(3)
C22 C24 C27 C18 83.9(3)
N10 C24 C27 C23 140.6(2)
C22 C24 C27 C23 -94.3(3)
C39 N11 C30 C19 2.9(4)
C39 N11 C30 N12 -179.7(2)
C38 C19 C30 N11 -2.5(4)
C48 C19 C30 N11 174.6(3)
C38 C19 C30 N12 179.8(2)
C48 C19 C30 N12 -3.1(3)
C21 N12 C30 N11 8.9(5)
C31 N12 C30 N11 -179.8(2)
C21 N12 C30 C19 -173.3(3)
C31 N12 C30 C19 -2.0(3)
C21 N12 C31 C48 178.9(2)
C30 N12 C31 C48 6.1(3)
C37 C16 C32 C35 169.9(3)
C20 C16 C32 C35 -9.7(3)
O6 C21 C33 C54 56.0(3)
N12 C21 C33 C54 -130.5(3)
O6 C21 C33 C51 -67.4(3)
N12 C21 C33 C51 106.0(3)
C15 O4 C34 C49 -60.7(3)
C15 O4 C34 C44 64.2(3)
C15 O4 C34 C52 -178.4(2)
C17 N8 C35 C32 159.9(2)
C20 N8 C35 C32 -14.7(3)
C16 C32 C35 N8 14.3(3)
F1 C29 C36 C23 178.4(2)
C40 C29 C36 C23 -0.7(4)
C27 C23 C36 C29 0.3(4)
C20 C16 C37 C28 0.7(4)
C32 C16 C37 C28 -178.9(3)
C45 C28 C37 C16 0.3(4)
C30 C19 C38 C43 0.1(4)
C48 C19 C38 C43 -176.3(3)
C30 N11 C39 C43 -1.1(4)
C36 C29 C40 C18 1.5(4)
F1 C29 C40 C18 -177.7(2)
C27 C18 C40 C29 -1.8(4)
C26 O5 C42 C58 59.0(3)
C26 O5 C42 C47 176.0(2)
C26 O5 C42 C57 -66.7(3)
N11 C39 C43 C38 -1.1(4)
C19 C38 C43 C39 1.5(4)
C20 N13 C45 C28 -0.8(4)
C37 C28 C45 N13 -0.3(5)
C53 C25 C46 C50 1.8(4)
C53 C25 C46 C51 -171.2(3)
C38 C19 C48 C31 -176.8(3)
C30 C19 C48 C31 6.6(3)
N12 C31 C48 C19 -7.4(3)
C25 C46 C50 C55 -2.3(4)
C51 C46 C50 C55 171.1(3)
C26 N14 C51 C46 -115.2(3)
C26 N14 C51 C33 123.1(3)
C25 C46 C51 N14 -25.2(4)
C50 C46 C51 N14 161.8(2)
C25 C46 C51 C33 97.5(3)
C50 C46 C51 C33 -75.5(3)
C21 C33 C51 N14 66.0(3)
C54 C33 C51 N14 -55.6(3)
C21 C33 C51 C46 -59.0(3)
C54 C33 C51 C46 179.3(2)
C46 C25 C53 C56 0.3(4)
C46 C50 C55 C56 0.7(5)
C25 C53 C56 C55 -2.1(5)
C25 C53 C56 F2 178.2(3)
C50 C55 C56 C53 1.6(5)
C50 C55 C56 F2 -178.7(3)
